data_2202167
loop_
_publ_author_name
'Ning Ma'
'Baolei Wang'
'Jianguo Wang'
'Haibin Song'
'Suhua Wang'
'Zhengming Li'

_publ_section_title
;
 Methyl 2-(4-methoxypyrimidin-2-ylcarbamoylsulfamoyl)benzoate
;
_journal_issue 4
_journal_name_full 'Acta Crystallographica Section E'
_journal_page_first o438
_journal_page_last o440
_journal_paper_doi 10.1107/S160053680300446X
_journal_volume 59
_journal_year 2003
_chemical_formula_iupac 'C14 H14 N4 O6 S'
_chemical_formula_moiety 'C14 H14 N4 O6 S'
_chemical_formula_sum 'C14 H14 N4 O6 S'
_chemical_formula_weight 366.35
_chemical_name_systematic ?
_space_group_IT_number 2
_symmetry_cell_setting triclinic
_symmetry_space_group_name_Hall '-P 1'
_symmetry_space_group_name_H-M 'P -1'
_atom_sites_solution_hydrogens geom
_atom_sites_solution_primary direct
_atom_sites_solution_secondary difmap
_audit_creation_method SHELXL-97
_cell_angle_alpha 94.350(5)
_cell_angle_beta 101.426(5)
_cell_angle_gamma 100.753(5)
_cell_formula_units_Z 2
_cell_length_a 7.129(2)
_cell_length_b 7.529(2)
_cell_length_c 16.371(5)
_cell_measurement_reflns_used 960
_cell_measurement_temperature 293(2)
_cell_measurement_theta_max 21.57
_cell_measurement_theta_min 2.77
_cell_volume 840.3(4)
_computing_cell_refinement SMART
_computing_data_collection 'SMART (Bruker, 1997)'
_computing_data_reduction 'SAINT (Bruker, 1997)'
_computing_molecular_graphics 'SHELXTL (Bruker, 1997)'
_computing_publication_material SHELXTL
_computing_structure_refinement 'SHELXL97 (Sheldrick, 1997)'
_computing_structure_solution 'SHELXS97 (Sheldrick, 1997)'
_diffrn_ambient_temperature 293(2)
_diffrn_measured_fraction_theta_full 0.987
_diffrn_measured_fraction_theta_max 0.987
_diffrn_measurement_device_type 'Bruker SMART CCD area-detector'
_diffrn_measurement_method '\f and \w'
_diffrn_radiation_monochromator graphite
_diffrn_radiation_source 'fine-focus sealed tube'
_diffrn_radiation_type MoK\a
_diffrn_radiation_wavelength 0.71073
_diffrn_reflns_av_R_equivalents 0.0335
_diffrn_reflns_av_sigmaI/netI 0.0875
_diffrn_reflns_limit_h_max 6
_diffrn_reflns_limit_h_min -8
_diffrn_reflns_limit_k_max 9
_diffrn_reflns_limit_k_min -9
_diffrn_reflns_limit_l_max 20
_diffrn_reflns_limit_l_min -18
_diffrn_reflns_number 4849
_diffrn_reflns_theta_full 26.42
_diffrn_reflns_theta_max 26.42
_diffrn_reflns_theta_min 1.28
_diffrn_standards_decay_% 0
_diffrn_standards_interval_count 0
_diffrn_standards_interval_time 0
_diffrn_standards_number 0
_exptl_absorpt_coefficient_mu 0.232
_exptl_absorpt_correction_T_max 0.955
_exptl_absorpt_correction_T_min 0.918
_exptl_absorpt_correction_type multi-scan
_exptl_absorpt_process_details '(SADABS; Sheldrick, 1996)'
_exptl_crystal_colour colourless
_exptl_crystal_density_diffrn 1.448
_exptl_crystal_density_method 'not measured'
_exptl_crystal_description prism
_exptl_crystal_F_000 380
_exptl_crystal_size_max 0.36
_exptl_crystal_size_mid 0.32
_exptl_crystal_size_min 0.20
_refine_diff_density_max 0.201
_refine_diff_density_min -0.217
_refine_ls_extinction_expression Fc^*^=kFc[1+0.001xFc^2^\l^3^/sin(2\q)]^-1/4^
_refine_ls_extinction_method none
_refine_ls_goodness_of_fit_ref 1.007
_refine_ls_hydrogen_treatment constr
_refine_ls_matrix_type full
_refine_ls_number_parameters 229
_refine_ls_number_reflns 3413
_refine_ls_number_restraints 0
_refine_ls_restrained_S_all 1.007
_refine_ls_R_factor_all 0.1211
_refine_ls_R_factor_gt 0.0564
_refine_ls_shift/su_max <0.001
_refine_ls_shift/su_mean <0.001
_refine_ls_structure_factor_coef Fsqd
_refine_ls_weighting_details 'calc w = 1/[\s^2^(Fo^2^)+(0.0327P)^2^+0.2733P] where P = (Fo^2^+2Fc^2^)/3'
_refine_ls_weighting_scheme calc
_refine_ls_wR_factor_gt 0.0947
_refine_ls_wR_factor_ref 0.1189
_reflns_number_gt 1931
_reflns_number_total 3413
_reflns_threshold_expression I>2\s(I)
_cod_data_source_file su6015.cif
_cod_data_source_block I
_cod_depositor_comments
;
The following automatic conversions were performed:
'_symmetry_cell_setting' value 'Triclinic' changed to 'triclinic'
according to '/home/saulius/struct/CIF-dictionaries/cif_core.dic'
dictionary named 'cif_core.dic' version 2.4.1 from 2010-06-29.

Automatic conversion script
Id: cif_fix_enum 1527 2010-12-29 10:47:43Z saulius 

The following automatic conversions were performed:

'_symmetry_cell_setting' value 'Triclinic' changed to 'triclinic'
according to /home/saulius/struct/CIF-dictionaries/cif_core.dic
dictionary named 'cif_core.dic' version 2.4.1 from 2010-06-29.

Automatic conversion script
Id: cif_fix_values 1715 2011-07-08 13:25:40Z adriana 
;
_cod_database_code 2202167
_cod_database_fobs_code 2202167

loop_
_symmetry_equiv_pos_as_xyz
'x, y, z'
'-x, -y, -z'

loop_
_atom_site_label
_atom_site_fract_x
_atom_site_fract_y
_atom_site_fract_z
_atom_site_U_iso_or_equiv
_atom_site_adp_type
_atom_site_calc_flag
_atom_site_refinement_flags
_atom_site_occupancy
_atom_site_disorder_assembly
_atom_site_disorder_group
_atom_site_type_symbol
S1 0.22580(13) 0.54385(11) 0.31053(5) 0.0454(3) Uani d . 1 . . S
N1 0.2280(4) 0.4999(3) 0.21079(15) 0.0435(7) Uani d . 1 . . N
H1 0.1242 0.4363 0.1777 0.052 Uiso calc R 1 . . H
N2 0.3720(4) 0.4994(3) 0.09462(15) 0.0458(7) Uani d . 1 . . N
H2 0.4737 0.5389 0.0752 0.055 Uiso calc R 1 . . H
N3 0.0552(4) 0.3155(3) 0.05916(15) 0.0417(6) Uani d . 1 . . N
N4 0.2604(4) 0.3600(4) -0.03992(16) 0.0465(7) Uani d . 1 . . N
O1 0.0363(3) 0.4544(3) 0.31769(13) 0.0564(6) Uani d . 1 . . O
O2 0.2894(4) 0.7347(3) 0.33491(14) 0.0665(7) Uani d . 1 . . O
O3 0.5367(3) 0.6614(3) 0.21730(14) 0.0683(7) Uani d . 1 . . O
O4 -0.2533(3) 0.1355(3) 0.01748(15) 0.0618(7) Uani d . 1 . . O
O5 0.1109(4) 0.0924(3) 0.25425(15) 0.0653(7) Uani d . 1 . . O
O6 0.0779(3) 0.0551(3) 0.38590(14) 0.0588(7) Uani d . 1 . . O
C1 0.3894(5) 0.5606(4) 0.1778(2) 0.0472(8) Uani d . 1 . . C
C2 0.2210(4) 0.3859(4) 0.03626(19) 0.0386(7) Uani d . 1 . . C
C3 -0.0838(5) 0.2107(4) -0.0001(2) 0.0459(8) Uani d . 1 . . C
C4 -0.0599(5) 0.1743(4) -0.0818(2) 0.0548(9) Uani d . 1 . . C
H4 -0.1583 0.1008 -0.1230 0.066 Uiso calc R 1 . . H
C5 0.1151(5) 0.2523(5) -0.0978(2) 0.0547(9) Uani d . 1 . . C
H5 0.1354 0.2299 -0.1517 0.066 Uiso calc R 1 . . H
C6 -0.2818(5) 0.1725(5) 0.1016(2) 0.0703(11) Uani d . 1 . . C
H6A -0.1828 0.1338 0.1408 0.105 Uiso calc R 1 . . H
H6B -0.4085 0.1075 0.1055 0.105 Uiso calc R 1 . . H
H6C -0.2731 0.3007 0.1143 0.105 Uiso calc R 1 . . H
C7 0.4021(4) 0.4333(4) 0.36434(17) 0.0367(7) Uani d . 1 . . C
C8 0.3617(4) 0.2466(4) 0.37072(17) 0.0373(7) Uani d . 1 . . C
C9 0.5049(5) 0.1713(4) 0.41629(19) 0.0514(9) Uani d . 1 . . C
H9 0.4799 0.0474 0.4214 0.062 Uiso calc R 1 . . H
C10 0.6854(5) 0.2781(5) 0.4545(2) 0.0589(10) Uani d . 1 . . C
H10 0.7812 0.2252 0.4845 0.071 Uiso calc R 1 . . H
C11 0.7240(5) 0.4608(5) 0.4484(2) 0.0590(10) Uani d . 1 . . C
H11 0.8454 0.5321 0.4745 0.071 Uiso calc R 1 . . H
C12 0.5824(5) 0.5394(5) 0.40337(19) 0.0502(9) Uani d . 1 . . C
H12 0.6083 0.6638 0.3993 0.060 Uiso calc R 1 . . H
C13 0.1691(5) 0.1247(4) 0.3287(2) 0.0453(8) Uani d . 1 . . C
C14 -0.1069(5) -0.0704(5) 0.3537(3) 0.0858(13) Uani d . 1 . . C
H14A -0.1900 -0.0147 0.3145 0.129 Uiso calc R 1 . . H
H14B -0.1688 -0.1008 0.3992 0.129 Uiso calc R 1 . . H
H14C -0.0845 -0.1791 0.3259 0.129 Uiso calc R 1 . . H

loop_
_atom_site_aniso_label
_atom_site_aniso_U_11
_atom_site_aniso_U_22
_atom_site_aniso_U_33
_atom_site_aniso_U_12
_atom_site_aniso_U_13
_atom_site_aniso_U_23
S1 0.0531(6) 0.0419(5) 0.0439(5) 0.0115(4) 0.0157(4) 0.0042(4)
N1 0.0395(15) 0.0499(16) 0.0370(15) 0.0004(12) 0.0068(12) 0.0048(12)
N2 0.0375(15) 0.0580(18) 0.0386(16) -0.0009(13) 0.0107(12) 0.0044(13)
N3 0.0376(15) 0.0460(16) 0.0415(15) 0.0067(13) 0.0089(13) 0.0090(13)
N4 0.0473(17) 0.0513(17) 0.0400(16) 0.0080(13) 0.0099(13) 0.0048(13)
O1 0.0436(14) 0.0711(16) 0.0621(15) 0.0155(12) 0.0238(12) 0.0122(12)
O2 0.096(2) 0.0394(14) 0.0643(16) 0.0166(13) 0.0186(14) 0.0002(11)
O3 0.0566(16) 0.0836(19) 0.0486(15) -0.0205(14) 0.0095(13) -0.0019(13)
O4 0.0419(14) 0.0736(17) 0.0617(16) -0.0044(12) 0.0062(12) 0.0116(13)
O5 0.0669(17) 0.0620(16) 0.0510(15) -0.0045(13) -0.0043(13) -0.0048(12)
O6 0.0554(15) 0.0471(14) 0.0688(16) -0.0086(11) 0.0203(13) 0.0037(12)
C1 0.047(2) 0.048(2) 0.046(2) 0.0018(17) 0.0119(17) 0.0124(16)
C2 0.0376(19) 0.0378(18) 0.0427(19) 0.0111(15) 0.0092(15) 0.0090(14)
C3 0.041(2) 0.0404(19) 0.056(2) 0.0085(16) 0.0066(17) 0.0133(16)
C4 0.054(2) 0.052(2) 0.048(2) 0.0040(18) -0.0036(18) -0.0009(17)
C5 0.061(2) 0.057(2) 0.044(2) 0.0128(19) 0.0068(19) 0.0018(17)
C6 0.049(2) 0.084(3) 0.080(3) 0.007(2) 0.023(2) 0.019(2)
C7 0.0402(18) 0.0388(18) 0.0305(16) 0.0016(14) 0.0128(14) 0.0021(13)
C8 0.0378(18) 0.0396(19) 0.0339(16) 0.0060(14) 0.0099(14) 0.0002(14)
C9 0.059(2) 0.044(2) 0.049(2) 0.0112(18) 0.0067(18) 0.0024(16)
C10 0.049(2) 0.073(3) 0.053(2) 0.020(2) 0.0018(18) 0.0016(19)
C11 0.036(2) 0.071(3) 0.060(2) -0.0038(18) 0.0059(18) -0.0041(19)
C12 0.047(2) 0.050(2) 0.050(2) -0.0037(17) 0.0160(17) 0.0018(16)
C13 0.047(2) 0.0336(18) 0.051(2) 0.0033(15) 0.0053(18) -0.0004(16)
C14 0.061(3) 0.060(3) 0.124(4) -0.021(2) 0.030(3) -0.007(2)

loop_
_atom_type_symbol
_atom_type_description
_atom_type_scat_dispersion_real
_atom_type_scat_dispersion_imag
_atom_type_scat_source
C C 0.0033 0.0016 'International Tables Vol C Tables 4.2.6.8 and 6.1.1.4'
H H 0.0000 0.0000 'International Tables Vol C Tables 4.2.6.8 and 6.1.1.4'
N N 0.0061 0.0033 'International Tables Vol C Tables 4.2.6.8 and 6.1.1.4'
O O 0.0106 0.0060 'International Tables Vol C Tables 4.2.6.8 and 6.1.1.4'
S S 0.1246 0.1234 'International Tables Vol C Tables 4.2.6.8 and 6.1.1.4'

loop_
_geom_angle_atom_site_label_1
_geom_angle_atom_site_label_2
_geom_angle_atom_site_label_3
_geom_angle
_geom_angle_publ_flag
O2 S1 O1 119.87(14) yes
O2 S1 N1 109.02(13) yes
O1 S1 N1 104.57(13) ?
O2 S1 C7 108.33(15) yes
O1 S1 C7 109.24(13) ?
N1 S1 C7 104.77(13) yes
C1 N1 S1 122.9(2) yes
C1 N1 H1 118.6 ?
S1 N1 H1 118.6 ?
C1 N2 C2 132.0(3) yes
C1 N2 H2 114.0 ?
C2 N2 H2 114.0 ?
C3 N3 C2 116.2(3) ?
C2 N4 C5 114.9(3) ?
C3 O4 C6 118.6(3) yes
C13 O6 C14 115.8(3) ?
O3 C1 N2 120.8(3) yes
O3 C1 N1 123.8(3) ?
N2 C1 N1 115.4(3) yes
N3 C2 N4 126.6(3) ?
N3 C2 N2 119.5(3) ?
N4 C2 N2 113.9(3) ?
N3 C3 O4 120.0(3) ?
N3 C3 C4 122.3(3) ?
O4 C3 C4 117.6(3) ?
C5 C4 C3 116.3(3) ?
C5 C4 H4 121.8 ?
C3 C4 H4 121.8 ?
N4 C5 C4 123.5(3) ?
N4 C5 H5 118.2 ?
C4 C5 H5 118.2 ?
O4 C6 H6A 109.5 ?
O4 C6 H6B 109.5 ?
H6A C6 H6B 109.5 ?
O4 C6 H6C 109.5 ?
H6A C6 H6C 109.5 ?
H6B C6 H6C 109.5 ?
C12 C7 C8 120.3(3) ?
C12 C7 S1 117.6(2) ?
C8 C7 S1 122.1(2) ?
C9 C8 C7 118.6(3) ?
C9 C8 C13 118.9(3) ?
C7 C8 C13 122.4(3) ?
C8 C9 C10 120.7(3) ?
C8 C9 H9 119.6 ?
C10 C9 H9 119.6 ?
C11 C10 C9 120.4(3) ?
C11 C10 H10 119.8 ?
C9 C10 H10 119.8 ?
C10 C11 C12 119.9(3) ?
C10 C11 H11 120.1 ?
C12 C11 H11 120.1 ?
C11 C12 C7 120.0(3) ?
C11 C12 H12 120.0 ?
C7 C12 H12 120.0 ?
O5 C13 O6 125.6(3) ?
O5 C13 C8 124.3(3) yes
O6 C13 C8 110.1(3) ?
O6 C14 H14A 109.5 ?
O6 C14 H14B 109.5 ?
H14A C14 H14B 109.5 ?
O6 C14 H14C 109.5 ?
H14A C14 H14C 109.5 ?
H14B C14 H14C 109.5 ?

loop_
_geom_bond_atom_site_label_1
_geom_bond_atom_site_label_2
_geom_bond_site_symmetry_2
_geom_bond_distance
_geom_bond_publ_flag
S1 O2 . 1.424(2) yes
S1 O1 . 1.424(2) ?
S1 N1 . 1.645(2) yes
S1 C7 . 1.764(3) yes
N1 C1 . 1.382(4) yes
N1 H1 . 0.8600 ?
N2 C1 . 1.378(4) yes
N2 C2 . 1.388(4) yes
N2 H2 . 0.8600 ?
N3 C3 . 1.325(4) yes
N3 C2 . 1.338(4) yes
N4 C2 . 1.340(4) ?
N4 C5 . 1.346(4) ?
O3 C1 . 1.207(4) yes
O4 C3 . 1.330(4) yes
O4 C6 . 1.445(4) yes
O5 C13 . 1.197(4) yes
O6 C13 . 1.329(4) yes
O6 C14 . 1.446(4) ?
C3 C4 . 1.395(4) yes
C4 C5 . 1.360(4) ?
C4 H4 . 0.9300 ?
C5 H5 . 0.9300 ?
C6 H6A . 0.9600 ?
C6 H6B . 0.9600 ?
C6 H6C . 0.9600 ?
C7 C12 . 1.383(4) ?
C7 C8 . 1.398(4) ?
C8 C9 . 1.378(4) ?
C8 C13 . 1.503(4) ?
C9 C10 . 1.383(4) ?
C9 H9 . 0.9300 ?
C10 C11 . 1.367(5) ?
C10 H10 . 0.9300 ?
C11 C12 . 1.380(5) ?
C11 H11 . 0.9300 ?
C12 H12 . 0.9300 ?
C14 H14A . 0.9600 ?
C14 H14B . 0.9600 ?
C14 H14C . 0.9600 ?

loop_
_geom_hbond_atom_site_label_D
_geom_hbond_atom_site_label_H
_geom_hbond_atom_site_label_A
_geom_hbond_site_symmetry_A
_geom_hbond_distance_DH
_geom_hbond_distance_HA
_geom_hbond_distance_DA
_geom_hbond_angle_DHA
N1 H1 N3 . 0.86 2.01 2.690(6) 136
N2 H2 N4 2_665 0.86 2.11 2.971(7) 174

loop_
_geom_torsion_atom_site_label_1
_geom_torsion_atom_site_label_2
_geom_torsion_atom_site_label_3
_geom_torsion_atom_site_label_4
_geom_torsion
_geom_torsion_publ_flag
O2 S1 N1 C1 51.8(3) ?
O1 S1 N1 C1 -178.9(2) ?
C7 S1 N1 C1 -64.0(3) yes
C2 N2 C1 O3 -179.6(3) ?
C2 N2 C1 N1 -0.2(5) ?
S1 N1 C1 O3 -5.6(5) ?
S1 N1 C1 N2 175.0(2) yes
C3 N3 C2 N4 -0.6(4) ?
C3 N3 C2 N2 179.0(3) ?
C5 N4 C2 N3 0.4(4) ?
C5 N4 C2 N2 -179.2(3) ?
C1 N2 C2 N3 -0.2(5) ?
C1 N2 C2 N4 179.4(3) yes
C2 N3 C3 O4 -179.9(3) ?
C2 N3 C3 C4 0.3(4) ?
C6 O4 C3 N3 0.7(4) yes
C6 O4 C3 C4 -179.5(3) ?
N3 C3 C4 C5 0.1(5) ?
O4 C3 C4 C5 -179.7(3) ?
C2 N4 C5 C4 0.1(5) ?
C3 C4 C5 N4 -0.3(5) ?
O2 S1 C7 C12 -14.0(3) ?
O1 S1 C7 C12 -146.2(2) ?
N1 S1 C7 C12 102.2(2) ?
O2 S1 C7 C8 163.6(2) ?
O1 S1 C7 C8 31.4(3) ?
N1 S1 C7 C8 -80.1(2) yes
C12 C7 C8 C9 -0.2(4) ?
S1 C7 C8 C9 -177.8(2) ?
C12 C7 C8 C13 -179.2(3) ?
S1 C7 C8 C13 3.2(4) ?
C7 C8 C9 C10 -0.4(4) ?
C13 C8 C9 C10 178.7(3) ?
C8 C9 C10 C11 0.7(5) ?
C9 C10 C11 C12 -0.4(5) ?
C10 C11 C12 C7 -0.2(5) ?
C8 C7 C12 C11 0.5(4) ?
S1 C7 C12 C11 178.2(2) ?
C14 O6 C13 O5 0.2(5) ?
C14 O6 C13 C8 -177.8(3) ?
C9 C8 C13 O5 -113.4(4) ?
C7 C8 C13 O5 65.6(4) yes
C9 C8 C13 O6 64.7(3) ?
C7 C8 C13 O6 -116.3(3) ?

loop_
_cod_related_entry_id
_cod_related_entry_database
_cod_related_entry_code
1 ChemSpider 21131829
